data_2219889
loop_
_publ_author_name
'Zeng, Hai-Su'
'Han, Lu-Na'
'Kang, Si-shun'
'Li, Hai-lin'
'Wang, Hai-bo'

_publ_section_title
;
 5,5'-Diethyl-2,2'-(triazene-1,3-diyl)di-1,3,4-thiadiazole
;
_journal_coeditor_code HK2554
_journal_issue 11
_journal_name_full 'Acta Crystallographica Section E'
_journal_page_first o2166
_journal_paper_doi 10.1107/S1600536808033941
_journal_volume 64
_journal_year 2008
_chemical_formula_iupac 'C8 H11 N7 S2'
_chemical_formula_moiety 'C8 H11 N7 S2'
_chemical_formula_sum 'C8 H11 N7 S2'
_chemical_formula_weight 269.36
_chemical_name_systematic
;
5,5'-Diethyl-2,2'-(triazene-1,3-diyl)di-1,3,4-thiadiazole
;
_space_group_IT_number 14
_symmetry_cell_setting monoclinic
_symmetry_space_group_name_Hall '-P 2ybc'
_symmetry_space_group_name_H-M 'P 1 21/c 1'
_atom_sites_solution_hydrogens geom
_atom_sites_solution_primary direct
_atom_sites_solution_secondary difmap
_audit_creation_method SHELXL97
_cell_angle_alpha 90.00
_cell_angle_beta 110.99(3)
_cell_angle_gamma 90.00
_cell_formula_units_Z 4
_cell_length_a 12.188(2)
_cell_length_b 9.1460(18)
_cell_length_c 12.790(3)
_cell_measurement_reflns_used 25
_cell_measurement_temperature 294(2)
_cell_measurement_theta_max 12
_cell_measurement_theta_min 9
_cell_volume 1331.1(5)
_computing_cell_refinement 'CAD-4 Software (Enraf--Nonius, 1989)'
_computing_data_collection 'CAD-4 Software (Enraf--Nonius, 1989)'
_computing_data_reduction 'XCAD4 (Harms & Wocadlo, 1995)'
_computing_molecular_graphics 'ORTEP-3 for Windows (Farrugia, 1997) and PLATON (Spek, 2003)'
_computing_publication_material 'SHELXTL (Sheldrick, 2008)'
_computing_structure_refinement 'SHELXL97 (Sheldrick, 2008)'
_computing_structure_solution 'SHELXS97 (Sheldrick, 2008)'
_diffrn_ambient_temperature 294(2)
_diffrn_measured_fraction_theta_full 0.962
_diffrn_measured_fraction_theta_max 0.962
_diffrn_measurement_device_type 'Enraf--Nonius CAD-4'
_diffrn_measurement_method \w/2\q
_diffrn_radiation_monochromator graphite
_diffrn_radiation_source 'fine-focus sealed tube'
_diffrn_radiation_type MoK\a
_diffrn_radiation_wavelength 0.71073
_diffrn_reflns_av_R_equivalents 0.0047
_diffrn_reflns_av_sigmaI/netI 0.0505
_diffrn_reflns_limit_h_max 13
_diffrn_reflns_limit_h_min -14
_diffrn_reflns_limit_k_max 10
_diffrn_reflns_limit_k_min 0
_diffrn_reflns_limit_l_max 14
_diffrn_reflns_limit_l_min 0
_diffrn_reflns_number 2431
_diffrn_reflns_theta_full 25.28
_diffrn_reflns_theta_max 25.28
_diffrn_reflns_theta_min 1.79
_diffrn_standards_decay_% 0
_diffrn_standards_interval_time 120
_diffrn_standards_number 3
_exptl_absorpt_coefficient_mu 0.391
_exptl_absorpt_correction_T_max 0.9620
_exptl_absorpt_correction_T_min 0.9260
_exptl_absorpt_correction_type psi-scan
_exptl_absorpt_process_details '(North <i>et al.</i>,  1968)'
_exptl_crystal_colour yellow
_exptl_crystal_density_diffrn 1.344
_exptl_crystal_density_method 'not measured'
_exptl_crystal_description block
_exptl_crystal_F_000 560
_exptl_crystal_size_max 0.20
_exptl_crystal_size_mid 0.10
_exptl_crystal_size_min 0.10
_refine_diff_density_max 0.619
_refine_diff_density_min -1.058
_refine_ls_extinction_method none
_refine_ls_goodness_of_fit_ref 1.001
_refine_ls_hydrogen_treatment constr
_refine_ls_matrix_type full
_refine_ls_number_parameters 142
_refine_ls_number_reflns 2320
_refine_ls_number_restraints 0
_refine_ls_restrained_S_all 1.009
_refine_ls_R_factor_all 0.1139
_refine_ls_R_factor_gt 0.0721
_refine_ls_shift/su_max 0.000
_refine_ls_shift/su_mean 0.000
_refine_ls_structure_factor_coef Fsqd
_refine_ls_weighting_details 'calc w = 1/[\s^2^(Fo^2^)+(0.06P)^2^+3.61P] where P=(Fo^2^+2Fc^2^)/3'
_refine_ls_weighting_scheme calc
_refine_ls_wR_factor_gt 0.1548
_refine_ls_wR_factor_ref 0.1778
_reflns_number_gt 1468
_reflns_number_total 2320
_reflns_threshold_expression I>2\s(I)
_cod_data_source_file hk2554.cif
_cod_data_source_block I
_cod_original_sg_symbol_H-M 'P 21/c'
_cod_database_code 2219889
_cod_database_fobs_code 2219889

loop_
_symmetry_equiv_pos_as_xyz
'x, y, z'
'-x, y+1/2, -z+1/2'
'-x, -y, -z'
'x, -y-1/2, z-1/2'

loop_
_atom_site_type_symbol
_atom_site_label
_atom_site_fract_x
_atom_site_fract_y
_atom_site_fract_z
_atom_site_U_iso_or_equiv
_atom_site_adp_type
_atom_site_calc_flag
_atom_site_refinement_flags
_atom_site_occupancy
S S1 1.26701(14) 0.49714(19) 0.57391(10) 0.0675(5) Uani d . 1
S S2 0.96258(11) 0.18590(15) 0.56999(10) 0.0488(4) Uani d . 1
N N1 1.3578(5) 0.6450(6) 0.4508(4) 0.0804(16) Uani d . 1
N N2 1.2634(4) 0.5731(5) 0.3737(3) 0.0548(11) Uani d . 1
N N3 0.7840(4) 0.0373(5) 0.4403(3) 0.0554(12) Uani d . 1
N N4 0.8301(3) 0.1075(5) 0.3694(3) 0.0512(11) Uani d . 1
N N5 0.9719(4) 0.2610(5) 0.3544(3) 0.0515(11) Uani d . 1
H H5A 0.9482 0.2556 0.2825 0.062 Uiso calc R 1
N N6 1.1099(3) 0.4124(5) 0.3558(3) 0.0463(10) Uani d . 1
N N7 1.0651(3) 0.3422(4) 0.4200(3) 0.0417(9) Uani d . 1
C C1 1.5073(6) 0.6346(8) 0.7641(5) 0.092 Uani d D 1
H H1B 1.5528 0.7039 0.8189 0.138 Uiso calc R 1
H H1C 1.5570 0.5558 0.7586 0.138 Uiso calc R 1
H H1D 1.4453 0.5968 0.7861 0.138 Uiso calc R 1
C C2 1.4558(5) 0.7082(7) 0.6535(5) 0.073 Uani d D 1
H H2A 1.5195 0.7411 0.6308 0.088 Uiso calc R 1
H H2B 1.4135 0.7943 0.6626 0.088 Uiso calc R 1
C C3 1.3715(6) 0.6141(9) 0.5586(5) 0.090(2) Uani d . 1
C C4 1.2070(4) 0.4920(6) 0.4245(4) 0.0466(12) Uani d . 1
C C5 0.7047(6) -0.0851(8) 0.6080(5) 0.0790(19) Uani d . 1
H H5B 0.6879 -0.1221 0.6709 0.119 Uiso calc R 1
H H5C 0.7149 -0.1654 0.5640 0.119 Uiso calc R 1
H H5D 0.6406 -0.0251 0.5629 0.119 Uiso calc R 1
C C6 0.8141(5) 0.0036(7) 0.6486(4) 0.0589(14) Uani d . 1
H H6B 0.8787 -0.0567 0.6950 0.071 Uiso calc R 1
H H6C 0.8043 0.0837 0.6941 0.071 Uiso calc R 1
C C7 0.8436(4) 0.0651(6) 0.5493(4) 0.0509(13) Uani d . 1
C C8 0.9231(4) 0.1912(6) 0.4186(4) 0.0465(12) Uani d . 1

loop_
_atom_site_aniso_label
_atom_site_aniso_U_11
_atom_site_aniso_U_22
_atom_site_aniso_U_33
_atom_site_aniso_U_12
_atom_site_aniso_U_13
_atom_site_aniso_U_23
S1 0.0757(10) 0.0889(12) 0.0315(7) -0.0236(9) 0.0116(6) 0.0029(7)
S2 0.0510(7) 0.0616(8) 0.0329(6) -0.0063(7) 0.0140(5) -0.0044(6)
N1 0.073(3) 0.099(4) 0.062(3) -0.029(3) 0.016(3) 0.013(3)
N2 0.053(3) 0.066(3) 0.043(2) -0.006(2) 0.015(2) 0.011(2)
N3 0.045(2) 0.074(3) 0.049(3) -0.006(2) 0.019(2) -0.012(2)
N4 0.044(2) 0.074(3) 0.037(2) -0.005(2) 0.0164(19) -0.010(2)
N5 0.052(3) 0.069(3) 0.033(2) 0.004(2) 0.014(2) 0.002(2)
N6 0.049(2) 0.057(3) 0.032(2) -0.002(2) 0.0141(19) 0.0018(19)
N7 0.038(2) 0.049(2) 0.036(2) 0.0040(18) 0.0114(18) -0.0001(18)
C1 0.092 0.092 0.092 0.000 0.033 0.000
C2 0.073 0.073 0.073 0.000 0.026 0.000
C3 0.083(4) 0.126(6) 0.047(3) -0.045(4) 0.008(3) 0.010(4)
C4 0.047(3) 0.059(3) 0.034(2) 0.007(3) 0.015(2) 0.005(2)
C5 0.084(4) 0.095(5) 0.065(4) -0.030(4) 0.035(3) -0.004(4)
C6 0.067(3) 0.072(4) 0.044(3) -0.019(3) 0.029(3) -0.012(3)
C7 0.048(3) 0.061(3) 0.043(3) -0.004(3) 0.015(2) -0.010(2)
C8 0.045(3) 0.053(3) 0.035(2) 0.001(2) 0.007(2) -0.006(2)

loop_
_atom_type_symbol
_atom_type_description
_atom_type_scat_dispersion_real
_atom_type_scat_dispersion_imag
_atom_type_scat_source
C C 0.0033 0.0016 'International Tables Vol C Tables 4.2.6.8 and 6.1.1.4'
H H 0.0000 0.0000 'International Tables Vol C Tables 4.2.6.8 and 6.1.1.4'
N N 0.0061 0.0033 'International Tables Vol C Tables 4.2.6.8 and 6.1.1.4'
S S 0.1246 0.1234 'International Tables Vol C Tables 4.2.6.8 and 6.1.1.4'

loop_
_geom_angle_atom_site_label_1
_geom_angle_atom_site_label_2
_geom_angle_atom_site_label_3
_geom_angle
C3 S1 C4 86.0(3)
C7 S2 C8 88.1(2)
C3 N1 N2 113.1(5)
C4 N2 N1 111.2(4)
C7 N3 N4 113.3(4)
C8 N4 N3 115.8(4)
N7 N5 H5A 125.1
C8 N5 N7 109.7(4)
C8 N5 H5A 125.1
N7 N6 C4 108.2(4)
N6 N7 N5 108.9(4)
C2 C1 H1B 109.5
C2 C1 H1C 109.5
H1B C1 H1C 109.5
C2 C1 H1D 109.5
H1B C1 H1D 109.5
H1C C1 H1D 109.5
C1 C2 C3 115.6(6)
C1 C2 H2A 108.4
C3 C2 H2A 108.4
C1 C2 H2B 108.4
C3 C2 H2B 108.4
H2A C2 H2B 107.4
N1 C3 C2 119.3(6)
N1 C3 S1 114.6(5)
C2 C3 S1 124.5(5)
N2 C4 N6 116.9(4)
N2 C4 S1 115.1(4)
N6 C4 S1 128.0(4)
C6 C5 H5B 109.5
C6 C5 H5C 109.5
H5B C5 H5C 109.5
C6 C5 H5D 109.5
H5B C5 H5D 109.5
H5C C5 H5D 109.5
C5 C6 C7 110.8(4)
C5 C6 H6B 109.5
C7 C6 H6B 109.5
C5 C6 H6C 109.5
C7 C6 H6C 109.5
H6B C6 H6C 108.1
N3 C7 C6 125.8(5)
N3 C7 S2 112.5(4)
C6 C7 S2 121.7(4)
N4 C8 N5 118.5(4)
N4 C8 S2 110.2(4)
N5 C8 S2 131.3(4)

loop_
_geom_bond_atom_site_label_1
_geom_bond_atom_site_label_2
_geom_bond_distance
S1 C3 1.728(6)
S1 C4 1.786(5)
S2 C7 1.766(5)
S2 C8 1.820(5)
N1 N2 1.384(6)
N1 C3 1.358(7)
N2 C4 1.328(6)
N3 N4 1.384(6)
N3 C7 1.346(6)
N4 C8 1.325(6)
N5 N7 1.365(5)
N5 C8 1.338(6)
N5 H5A 0.8600
N6 N7 1.306(5)
C1 C2 1.486(7)
C1 H1B 0.9600
C1 H1C 0.9600
C1 H1D 0.9600
C2 C3 1.541(8)
C2 H2A 0.9700
C2 H2B 0.9700
C4 N6 1.399(6)
C5 C6 1.487(7)
C5 H5B 0.9600
C5 H5C 0.9600
C5 H5D 0.9600
C6 C7 1.544(7)
C6 H6B 0.9700
C6 H6C 0.9700

loop_
_geom_hbond_atom_site_label_D
_geom_hbond_atom_site_label_H
_geom_hbond_atom_site_label_A
_geom_hbond_site_symmetry_A
_geom_hbond_distance_DH
_geom_hbond_distance_HA
_geom_hbond_distance_DA
_geom_hbond_angle_DHA
N5 H5A S2 4_565 0.86 2.84 3.631(4) 154.00

loop_
_geom_torsion_atom_site_label_1
_geom_torsion_atom_site_label_2
_geom_torsion_atom_site_label_3
_geom_torsion_atom_site_label_4
_geom_torsion
C3 N1 N2 C4 1.1(8)
N2 N1 C3 C2 -167.6(6)
N2 N1 C3 S1 -1.5(9)
C1 C2 C3 N1 -153.7(7)
C1 C2 C3 S1 41.7(9)
C4 S1 C3 N1 1.1(6)
C4 S1 C3 C2 166.4(7)
C7 N3 N4 C8 -0.9(6)
N1 N2 C4 N6 -179.5(4)
N1 N2 C4 S1 -0.3(6)
C3 S1 C4 N2 -0.5(5)
C3 S1 C4 N6 178.7(5)
N2 C4 N6 N7 -178.9(4)
S1 C4 N6 N7 1.9(6)
N4 N3 C7 C6 179.9(5)
N4 N3 C7 S2 0.9(6)
C5 C6 C7 N3 -3.6(8)
C5 C6 C7 S2 175.3(4)
C8 S2 C7 N3 -0.6(4)
C8 S2 C7 C6 -179.6(5)
N3 N4 C8 N5 179.6(4)
N3 N4 C8 S2 0.4(5)
N7 N5 C8 N4 179.4(4)
N7 N5 C8 S2 -1.6(6)
C7 S2 C8 N4 0.1(4)
C7 S2 C8 N5 -178.9(5)
C4 N6 N7 N5 -178.5(4)
C8 N5 N7 N6 -178.4(4)

loop_
_cod_related_entry_id
_cod_related_entry_database
_cod_related_entry_code
1 ChemSpider 30655642
